data_7108547
loop_
_publ_author_name
'Qi Xing'
'Lijun Shi'
'Rui Lang'
'Chungu Xia'
'Fuwei Li'

_publ_section_title
;
 Palladium-catalyzed mono- and double-carbonylation of indoles with amines
 controllably leading to amides and alpha-ketoamides
;
_journal_name_full Chem.Commun.
_journal_page_first 11023
_journal_paper_doi 10.1039/c2cc36341k
_journal_volume 48
_journal_year 2012
_chemical_formula_sum 'C18 H22 N2 O'
_chemical_formula_weight 282.38
_chemical_name_systematic
;
?
;
_space_group_IT_number 14
_symmetry_cell_setting monoclinic
_symmetry_space_group_name_Hall '-P 2ybc'
_symmetry_space_group_name_H-M 'P 1 21/c 1'
_atom_sites_solution_hydrogens geom
_atom_sites_solution_primary direct
_atom_sites_solution_secondary difmap
_audit_creation_method SHELXL-97
_cell_angle_alpha 90.00
_cell_angle_beta 100.103(12)
_cell_angle_gamma 90.00
_cell_formula_units_Z 4
_cell_length_a 14.449(18)
_cell_length_b 12.318(15)
_cell_length_c 8.700(11)
_cell_measurement_reflns_used 1163
_cell_measurement_temperature 296(2)
_cell_measurement_theta_max 20.18
_cell_measurement_theta_min 2.86
_cell_volume 1524(3)
_computing_cell_refinement 'Bruker SAINT'
_computing_data_collection 'Bruker APEX2'
_computing_data_reduction 'Bruker SAINT'
_computing_molecular_graphics 'Bruker SHELXTL'
_computing_publication_material 'Bruker SHELXTL'
_computing_structure_refinement 'SHELXL-97 (Sheldrick, 2008)'
_computing_structure_solution 'SHELXS-97 (Sheldrick, 2008)'
_diffrn_ambient_temperature 296(2)
_diffrn_measured_fraction_theta_full 0.999
_diffrn_measured_fraction_theta_max 0.999
_diffrn_measurement_device_type 'Bruker APEX-II CCD'
_diffrn_measurement_method '\f and \w scans'
_diffrn_radiation_monochromator graphite
_diffrn_radiation_source 'fine-focus sealed tube'
_diffrn_radiation_type MoK\a
_diffrn_radiation_wavelength 0.71073
_diffrn_reflns_av_R_equivalents 0.0494
_diffrn_reflns_av_sigmaI/netI 0.0607
_diffrn_reflns_limit_h_max 16
_diffrn_reflns_limit_h_min -17
_diffrn_reflns_limit_k_max 10
_diffrn_reflns_limit_k_min -14
_diffrn_reflns_limit_l_max 10
_diffrn_reflns_limit_l_min -10
_diffrn_reflns_number 7898
_diffrn_reflns_theta_full 25.50
_diffrn_reflns_theta_max 25.50
_diffrn_reflns_theta_min 2.86
_exptl_absorpt_coefficient_mu 0.077
_exptl_absorpt_correction_T_max 0.9856
_exptl_absorpt_correction_T_min 0.9811
_exptl_absorpt_correction_type multi-scan
_exptl_absorpt_process_details SADABS
_exptl_crystal_colour colorless
_exptl_crystal_density_diffrn 1.230
_exptl_crystal_density_method 'not measured'
_exptl_crystal_description block
_exptl_crystal_F_000 608
_exptl_crystal_size_max 0.25
_exptl_crystal_size_mid 0.23
_exptl_crystal_size_min 0.19
_refine_diff_density_max 0.268
_refine_diff_density_min -0.193
_refine_diff_density_rms 0.038
_refine_ls_extinction_method none
_refine_ls_goodness_of_fit_ref 1.009
_refine_ls_hydrogen_treatment constr
_refine_ls_matrix_type full
_refine_ls_number_parameters 191
_refine_ls_number_reflns 2834
_refine_ls_number_restraints 0
_refine_ls_restrained_S_all 1.009
_refine_ls_R_factor_all 0.1133
_refine_ls_R_factor_gt 0.0599
_refine_ls_shift/su_max 0.000
_refine_ls_shift/su_mean 0.000
_refine_ls_structure_factor_coef Fsqd
_refine_ls_weighting_details 'calc w=1/[\s^2^(Fo^2^)+(0.0435P)^2^+0.5290P] where P=(Fo^2^+2Fc^2^)/3'
_refine_ls_weighting_scheme calc
_refine_ls_wR_factor_gt 0.1168
_refine_ls_wR_factor_ref 0.1386
_reflns_number_gt 1642
_reflns_number_total 2834
_reflns_threshold_expression >2sigma(I)
_cod_data_source_file c2cc36341k.txt
_cod_data_source_block p21c
_cod_original_sg_symbol_H-M P2(1)/c
_cod_database_code 7108547

loop_
_symmetry_equiv_pos_as_xyz
'x, y, z'
'-x, y+1/2, -z+1/2'
'-x, -y, -z'
'x, -y-1/2, z-1/2'

loop_
_atom_site_label
_atom_site_type_symbol
_atom_site_fract_x
_atom_site_fract_y
_atom_site_fract_z
_atom_site_U_iso_or_equiv
_atom_site_adp_type
_atom_site_occupancy
_atom_site_symmetry_multiplicity
_atom_site_calc_flag
_atom_site_refinement_flags
C1 C 1.10160(17) 0.0968(2) 0.9720(3) 0.0433(6) Uani 1 1 d .
C2 C 1.18763(19) 0.0521(2) 0.9602(4) 0.0541(7) Uani 1 1 d .
H2 H 1.2355 0.0464 1.0466 0.065 Uiso 1 1 calc R
C3 C 1.1993(2) 0.0168(2) 0.8170(4) 0.0660(9) Uani 1 1 d .
H3 H 1.2565 -0.0137 0.8048 0.079 Uiso 1 1 calc R
C4 C 1.1281(2) 0.0254(3) 0.6889(4) 0.0672(9) Uani 1 1 d .
H4 H 1.1384 0.0005 0.5924 0.081 Uiso 1 1 calc R
C5 C 1.0431(2) 0.0695(2) 0.7012(3) 0.0563(8) Uani 1 1 d .
H5 H 0.9959 0.0753 0.6139 0.068 Uiso 1 1 calc R
C6 C 1.02797(17) 0.10571(19) 0.8456(3) 0.0422(6) Uani 1 1 d .
C7 C 0.95082(16) 0.15406(19) 0.9041(3) 0.0415(6) Uani 1 1 d .
C8 C 0.98178(17) 0.1701(2) 1.0590(3) 0.0459(7) Uani 1 1 d .
H8 H 0.9458 0.2003 1.1269 0.055 Uiso 1 1 calc R
C9 C 1.1255(2) 0.1396(2) 1.2577(3) 0.0635(8) Uani 1 1 d .
H9A H 1.1766 0.1899 1.2613 0.095 Uiso 1 1 calc R
H9B H 1.1501 0.0685 1.2858 0.095 Uiso 1 1 calc R
H9C H 1.0860 0.1622 1.3297 0.095 Uiso 1 1 calc R
C10 C 0.85764(18) 0.1767(2) 0.8168(3) 0.0455(7) Uani 1 1 d .
C11 C 0.70323(18) 0.2559(2) 0.8152(3) 0.0561(8) Uani 1 1 d .
H11A H 0.7052 0.2829 0.7111 0.067 Uiso 1 1 calc R
H11B H 0.6796 0.3138 0.8733 0.067 Uiso 1 1 calc R
C12 C 0.63661(18) 0.1620(2) 0.8031(3) 0.0610(8) Uani 1 1 d .
H12A H 0.6622 0.1034 0.7489 0.073 Uiso 1 1 calc R
H12B H 0.6339 0.1367 0.9078 0.073 Uiso 1 1 calc R
C13 C 0.53874(18) 0.1840(2) 0.7216(3) 0.0510(7) Uani 1 1 d .
C14 C 0.4775(2) 0.0882(3) 0.6864(4) 0.0730(9) Uani 1 1 d .
H14A H 0.4617 0.0609 0.7831 0.088 Uiso 1 1 calc R
H14B H 0.5122 0.0318 0.6433 0.088 Uiso 1 1 calc R
C15 C 0.3878(2) 0.1104(3) 0.5734(5) 0.0951(12) Uani 1 1 d .
H15A H 0.4014 0.1118 0.4681 0.114 Uiso 1 1 calc R
H15B H 0.3439 0.0516 0.5793 0.114 Uiso 1 1 calc R
C16 C 0.3439(2) 0.2120(3) 0.6039(5) 0.0977(13) Uani 1 1 d .
H16A H 0.3234 0.2073 0.7040 0.117 Uiso 1 1 calc R
H16B H 0.2887 0.2234 0.5244 0.117 Uiso 1 1 calc R
C17 C 0.4079(2) 0.3066(3) 0.6055(4) 0.0796(10) Uani 1 1 d .
H17A H 0.3838 0.3665 0.6591 0.095 Uiso 1 1 calc R
H17B H 0.4085 0.3292 0.4989 0.095 Uiso 1 1 calc R
C18 C 0.5056(2) 0.2825(3) 0.6833(3) 0.0674(9) Uani 1 1 d .
H18 H 0.5466 0.3408 0.7069 0.081 Uiso 1 1 calc R
N1 N 1.07115(14) 0.13680(17) 1.1014(2) 0.0463(6) Uani 1 1 d .
O1 O 0.83524(12) 0.14845(15) 0.6790(2) 0.0576(5) Uani 1 1 d .
N2 N 0.79757(14) 0.22874(18) 0.8907(3) 0.0542(6) Uani 1 1 d .
H2A H 0.8156 0.2468 0.9867 0.065 Uiso 1 1 calc R

loop_
_atom_site_aniso_label
_atom_site_aniso_U_11
_atom_site_aniso_U_22
_atom_site_aniso_U_33
_atom_site_aniso_U_23
_atom_site_aniso_U_13
_atom_site_aniso_U_12
C1 0.0406(16) 0.0367(15) 0.0515(16) 0.0020(12) 0.0049(12) -0.0041(12)
C2 0.0384(17) 0.0485(18) 0.072(2) 0.0030(15) 0.0013(14) -0.0005(13)
C3 0.049(2) 0.061(2) 0.090(2) 0.0015(18) 0.0196(18) 0.0087(15)
C4 0.064(2) 0.071(2) 0.070(2) -0.0035(17) 0.0211(18) 0.0046(17)
C5 0.0526(19) 0.0598(19) 0.0550(18) -0.0024(15) 0.0058(14) 0.0004(15)
C6 0.0399(16) 0.0380(15) 0.0472(15) 0.0024(12) 0.0037(12) -0.0031(12)
C7 0.0388(15) 0.0385(15) 0.0446(14) 0.0019(12) 0.0002(12) -0.0039(12)
C8 0.0401(16) 0.0424(16) 0.0542(16) 0.0000(13) 0.0058(12) 0.0028(12)
C9 0.0584(19) 0.071(2) 0.0527(17) -0.0024(15) -0.0128(14) 0.0089(16)
C10 0.0414(16) 0.0423(16) 0.0509(16) 0.0051(13) 0.0028(13) -0.0054(12)
C11 0.0403(16) 0.0596(19) 0.0639(18) 0.0010(15) -0.0035(13) 0.0076(14)
C12 0.0442(17) 0.064(2) 0.0720(19) 0.0126(16) 0.0022(14) 0.0062(14)
C13 0.0433(16) 0.0542(18) 0.0546(16) 0.0040(14) 0.0063(13) 0.0038(14)
C14 0.061(2) 0.065(2) 0.091(2) -0.0101(18) 0.0084(17) 0.0019(17)
C15 0.053(2) 0.098(3) 0.126(3) -0.026(2) -0.007(2) -0.004(2)
C16 0.058(2) 0.102(3) 0.121(3) -0.010(2) -0.018(2) 0.006(2)
C17 0.054(2) 0.081(2) 0.095(2) 0.011(2) -0.0093(17) 0.0135(18)
C18 0.0470(18) 0.064(2) 0.085(2) 0.0085(17) -0.0045(15) 0.0036(16)
N1 0.0400(13) 0.0454(13) 0.0488(13) -0.0004(10) -0.0050(10) 0.0000(10)
O1 0.0504(12) 0.0708(14) 0.0480(11) -0.0003(10) -0.0008(9) -0.0005(10)
N2 0.0382(13) 0.0674(16) 0.0530(13) -0.0035(12) -0.0028(10) 0.0091(12)

loop_
_atom_type_symbol
_atom_type_description
_atom_type_scat_dispersion_real
_atom_type_scat_dispersion_imag
_atom_type_scat_source
C C 0.0033 0.0016 'International Tables Vol C Tables 4.2.6.8 and 6.1.1.4'
H H 0.0000 0.0000 'International Tables Vol C Tables 4.2.6.8 and 6.1.1.4'
N N 0.0061 0.0033 'International Tables Vol C Tables 4.2.6.8 and 6.1.1.4'
O O 0.0106 0.0060 'International Tables Vol C Tables 4.2.6.8 and 6.1.1.4'

loop_
_geom_angle_atom_site_label_1
_geom_angle_atom_site_label_2
_geom_angle_atom_site_label_3
_geom_angle
N1 C1 C2 128.9(2)
N1 C1 C6 108.0(2)
C2 C1 C6 123.1(3)
C3 C2 C1 117.0(3)
C3 C2 H2 121.5
C1 C2 H2 121.5
C2 C3 C4 121.4(3)
C2 C3 H3 119.3
C4 C3 H3 119.3
C5 C4 C3 121.4(3)
C5 C4 H4 119.3
C3 C4 H4 119.3
C4 C5 C6 119.1(3)
C4 C5 H5 120.5
C6 C5 H5 120.5
C5 C6 C1 118.1(3)
C5 C6 C7 135.3(2)
C1 C6 C7 106.6(2)
C8 C7 C6 105.7(2)
C8 C7 C10 127.2(2)
C6 C7 C10 127.0(2)
N1 C8 C7 111.2(2)
N1 C8 H8 124.4
C7 C8 H8 124.4
N1 C9 H9A 109.5
N1 C9 H9B 109.5
H9A C9 H9B 109.5
N1 C9 H9C 109.5
H9A C9 H9C 109.5
H9B C9 H9C 109.5
O1 C10 N2 121.5(2)
O1 C10 C7 121.0(2)
N2 C10 C7 117.6(2)
N2 C11 C12 113.4(2)
N2 C11 H11A 108.9
C12 C11 H11A 108.9
N2 C11 H11B 108.9
C12 C11 H11B 108.9
H11A C11 H11B 107.7
C13 C12 C11 116.0(2)
C13 C12 H12A 108.3
C11 C12 H12A 108.3
C13 C12 H12B 108.3
C11 C12 H12B 108.3
H12A C12 H12B 107.4
C18 C13 C14 120.2(3)
C18 C13 C12 123.8(3)
C14 C13 C12 116.0(3)
C13 C14 C15 114.0(3)
C13 C14 H14A 108.8
C15 C14 H14A 108.8
C13 C14 H14B 108.8
C15 C14 H14B 108.8
H14A C14 H14B 107.7
C16 C15 C14 113.0(3)
C16 C15 H15A 109.0
C14 C15 H15A 109.0
C16 C15 H15B 109.0
C14 C15 H15B 109.0
H15A C15 H15B 107.8
C15 C16 C17 112.8(3)
C15 C16 H16A 109.0
C17 C16 H16A 109.0
C15 C16 H16B 109.0
C17 C16 H16B 109.0
H16A C16 H16B 107.8
C16 C17 C18 112.8(3)
C16 C17 H17A 109.0
C18 C17 H17A 109.0
C16 C17 H17B 109.0
C18 C17 H17B 109.0
H17A C17 H17B 107.8
C13 C18 C17 124.7(3)
C13 C18 H18 117.6
C17 C18 H18 117.6
C8 N1 C1 108.4(2)
C8 N1 C9 126.1(2)
C1 N1 C9 125.5(2)
C10 N2 C11 122.3(2)
C10 N2 H2A 118.8
C11 N2 H2A 118.8

loop_
_geom_bond_atom_site_label_1
_geom_bond_atom_site_label_2
_geom_bond_distance
C1 N1 1.370(3)
C1 C2 1.380(4)
C1 C6 1.394(3)
C2 C3 1.359(4)
C2 H2 0.9300
C3 C4 1.381(4)
C3 H3 0.9300
C4 C5 1.365(4)
C4 H4 0.9300
C5 C6 1.386(4)
C5 H5 0.9300
C6 C7 1.434(4)
C7 C8 1.357(4)
C7 C10 1.452(4)
C8 N1 1.343(3)
C8 H8 0.9300
C9 N1 1.447(3)
C9 H9A 0.9600
C9 H9B 0.9600
C9 H9C 0.9600
C10 O1 1.236(3)
C10 N2 1.331(3)
C11 N2 1.444(3)
C11 C12 1.496(4)
C11 H11A 0.9700
C11 H11B 0.9700
C12 C13 1.491(4)
C12 H12A 0.9700
C12 H12B 0.9700
C13 C18 1.325(4)
C13 C14 1.475(4)
C14 C15 1.509(4)
C14 H14A 0.9700
C14 H14B 0.9700
C15 C16 1.448(5)
C15 H15A 0.9700
C15 H15B 0.9700
C16 C17 1.486(5)
C16 H16A 0.9700
C16 H16B 0.9700
C17 C18 1.485(4)
C17 H17A 0.9700
C17 H17B 0.9700
C18 H18 0.9300
N2 H2A 0.8600

loop_
_geom_torsion_atom_site_label_1
_geom_torsion_atom_site_label_2
_geom_torsion_atom_site_label_3
_geom_torsion_atom_site_label_4
_geom_torsion
N1 C1 C2 C3 179.0(3)
C6 C1 C2 C3 0.7(4)
C1 C2 C3 C4 0.0(4)
C2 C3 C4 C5 -0.1(5)
C3 C4 C5 C6 -0.5(4)
C4 C5 C6 C1 1.1(4)
C4 C5 C6 C7 -179.3(3)
N1 C1 C6 C5 -179.8(2)
C2 C1 C6 C5 -1.2(4)
N1 C1 C6 C7 0.4(3)
C2 C1 C6 C7 179.1(2)
C5 C6 C7 C8 179.8(3)
C1 C6 C7 C8 -0.5(3)
C5 C6 C7 C10 2.2(5)
C1 C6 C7 C10 -178.1(2)
C6 C7 C8 N1 0.4(3)
C10 C7 C8 N1 178.0(2)
C8 C7 C10 O1 -172.7(2)
C6 C7 C10 O1 4.4(4)
C8 C7 C10 N2 7.2(4)
C6 C7 C10 N2 -175.7(2)
N2 C11 C12 C13 -178.1(2)
C11 C12 C13 C18 -10.9(4)
C11 C12 C13 C14 170.2(3)
C18 C13 C14 C15 14.1(4)
C12 C13 C14 C15 -166.8(3)
C13 C14 C15 C16 -42.2(5)
C14 C15 C16 C17 55.7(5)
C15 C16 C17 C18 -40.0(5)
C14 C13 C18 C17 0.4(5)
C12 C13 C18 C17 -178.5(3)
C16 C17 C18 C13 12.2(5)
C7 C8 N1 C1 -0.1(3)
C7 C8 N1 C9 -178.5(2)
C2 C1 N1 C8 -178.7(3)
C6 C1 N1 C8 -0.2(3)
C2 C1 N1 C9 -0.3(4)
C6 C1 N1 C9 178.2(2)
O1 C10 N2 C11 -0.3(4)
C7 C10 N2 C11 179.8(2)
C12 C11 N2 C10 78.7(3)
